data_4086045
loop_
_publ_author_name
'Arras, Janet'
'Speth, Hansj\"org'
'Mayer, Hermann A.'
'Wesemann, Lars'

_publ_section_title
;
 Different Coordination Modes of the Ph2PCsp3PPh2Pincer Ligand in Rhodium
 Complexes as a Consequence of Csp3--H Metal Interaction
;
_journal_issue 14
_journal_name_full Organometallics
_journal_page_first 3629
_journal_paper_doi 10.1021/acs.organomet.5b00437
_journal_volume 34
_journal_year 2015
_chemical_formula_sum 'C55.5 H57 Cl2 P2 Rh'
_chemical_formula_weight 959.76
_chemical_name_systematic
;
 ?
;
_space_group_crystal_system triclinic
_space_group_IT_number 2
_space_group_name_Hall '-P 1'
_space_group_name_H-M_alt 'P -1'
_symmetry_space_group_name_Hall '-P 1'
_symmetry_space_group_name_H-M 'P -1'
_atom_sites_solution_hydrogens geom
_audit_creation_method SHELXL-2014
_cell_angle_alpha 95.0030(10)
_cell_angle_beta 93.9590(10)
_cell_angle_gamma 112.5340(10)
_cell_formula_units_Z 2
_cell_length_a 11.1790(3)
_cell_length_b 12.6005(4)
_cell_length_c 17.9554(5)
_cell_measurement_reflns_used 9867
_cell_measurement_temperature 100(2)
_cell_measurement_theta_max 27.4830
_cell_measurement_theta_min 2.2915
_cell_volume 2312.74(12)
_computing_cell_refinement 'APEX2 v2011.8-0 (Bruker AXS)'
_computing_data_collection 'Bruker APEX2'
_computing_data_reduction 'SAINT V7.68A (Bruker AXS, 2009)'
_computing_structure_refinement 'SHELXL-2014 (Sheldrick, 2014)'
_diffrn_ambient_temperature 100(2)
_diffrn_detector_area_resol_mean 8.3333
_diffrn_measured_fraction_theta_full 0.993
_diffrn_measured_fraction_theta_max 0.977
_diffrn_measurement_device_type 'Bruker APEX-II CCD'
_diffrn_measurement_method '\f and \w scans'
_diffrn_radiation_type MoK\a
_diffrn_radiation_wavelength 0.71073
_diffrn_reflns_av_R_equivalents 0.0288
_diffrn_reflns_av_unetI/netI 0.0433
_diffrn_reflns_Laue_measured_fraction_full 0.993
_diffrn_reflns_Laue_measured_fraction_max 0.977
_diffrn_reflns_limit_h_max 14
_diffrn_reflns_limit_h_min -14
_diffrn_reflns_limit_k_max 13
_diffrn_reflns_limit_k_min -16
_diffrn_reflns_limit_l_max 23
_diffrn_reflns_limit_l_min -22
_diffrn_reflns_number 30742
_diffrn_reflns_point_group_measured_fraction_full 0.993
_diffrn_reflns_point_group_measured_fraction_max 0.977
_diffrn_reflns_theta_full 25.242
_diffrn_reflns_theta_max 27.511
_diffrn_reflns_theta_min 1.763
_diffrn_source 'fine-focus sealed tube'
_exptl_absorpt_coefficient_mu 0.591
_exptl_absorpt_correction_T_max 0.95
_exptl_absorpt_correction_T_min 0.86
_exptl_absorpt_correction_type multi-scan
_exptl_absorpt_process_details 'SADABS V2008/1 (Bruker AXS)'
_exptl_crystal_colour 'clear yellow-green'
_exptl_crystal_density_diffrn 1.378
_exptl_crystal_description prism
_exptl_crystal_F_000 998
_exptl_crystal_size_max 0.420
_exptl_crystal_size_mid 0.100
_exptl_crystal_size_min 0.080
_refine_diff_density_max 1.559
_refine_diff_density_min -1.019
_refine_diff_density_rms 0.102
_refine_ls_extinction_method none
_refine_ls_goodness_of_fit_ref 0.892
_refine_ls_hydrogen_treatment constr
_refine_ls_matrix_type full
_refine_ls_number_parameters 585
_refine_ls_number_reflns 10404
_refine_ls_number_restraints 0
_refine_ls_restrained_S_all 0.892
_refine_ls_R_factor_all 0.0519
_refine_ls_R_factor_gt 0.0388
_refine_ls_shift/su_max 0.001
_refine_ls_shift/su_mean 0.000
_refine_ls_structure_factor_coef Fsqd
_refine_ls_weighting_details 'w=1/[\s^2^(Fo^2^)+(0.0720P)^2^+3.9411P] where P=(Fo^2^+2Fc^2^)/3'
_refine_ls_weighting_scheme calc
_refine_ls_wR_factor_gt 0.1012
_refine_ls_wR_factor_ref 0.1091
_reflns_Friedel_coverage 0.000
_reflns_number_gt 8729
_reflns_number_total 10404
_reflns_threshold_expression 'I > 2\s(I)'
_cod_data_source_file om5b00437_si_001.cif
_cod_data_source_block hfs62_0m
_cod_depositor_comments 'Adding full bibliography for 4086045--4086050.cif.'
_cod_original_formula_sum 'C55.50 H57 Cl2 P2 Rh'
_cod_database_code 4086045
_shelx_space_group_comment
;
The symmetry employed for this shelxl refinement is uniquely defined
by the following loop, which should always be used as a source of
symmetry information in preference to the above space-group names.
They are only intended as comments.
;
_shelx_estimated_absorpt_t_min 0.789
_shelx_estimated_absorpt_t_max 0.954
_shelxl_version_number 2014-3

loop_
_space_group_symop_operation_xyz
'x, y, z'
'-x, -y, -z'

loop_
_atom_site_label
_atom_site_type_symbol
_atom_site_fract_x
_atom_site_fract_y
_atom_site_fract_z
_atom_site_U_iso_or_equiv
_atom_site_adp_type
_atom_site_occupancy
_atom_site_site_symmetry_order
_atom_site_calc_flag
_atom_site_refinement_flags_posn
_atom_site_refinement_flags_adp
_atom_site_refinement_flags_occupancy
_atom_site_disorder_assembly
_atom_site_disorder_group
Rh2 Rh 0.87629(2) 0.98624(2) 0.56525(2) 0.00942(7) Uani 1 1 d . . . . .
Cl1 Cl 0.93772(6) 0.86315(6) 0.47496(3) 0.01287(13) Uani 1 1 d . . . . .
P1 P 0.86400(6) 1.11768(6) 0.65242(4) 0.01012(14) Uani 1 1 d . . . . .
Cl3 Cl 0.72288(6) 1.02686(6) 0.47620(3) 0.01476(14) Uani 1 1 d . . . . .
C102 C 0.8230(3) 0.7804(2) 0.66731(14) 0.0120(5) Uani 1 1 d . . . . .
P2 P 0.72903(6) 0.82309(6) 0.59844(4) 0.01063(14) Uani 1 1 d . . . . .
C1 C 1.0714(3) 1.0734(2) 0.70227(14) 0.0133(5) Uani 1 1 d . . . . .
C2 C 1.1969(3) 1.1068(2) 0.73938(15) 0.0151(5) Uani 1 1 d . . . . .
H2 H 1.2451 1.0604 0.7292 0.018 Uiso 1 1 calc R U . . .
C3 C 1.2524(3) 1.2060(3) 0.79067(16) 0.0179(6) Uani 1 1 d . . . . .
H3 H 1.3379 1.2259 0.8147 0.022 Uiso 1 1 calc R U . . .
C4 C 1.0095(2) 0.9658(2) 0.64480(14) 0.0119(5) Uani 1 1 d . . . . .
H4 H 1.0812 0.9591 0.6169 0.014 Uiso 1 1 calc R U . . .
C5 C 0.9533(3) 0.8561(2) 0.68238(14) 0.0124(5) Uani 1 1 d . . . . .
C6 C 0.5760(2) 0.8029(2) 0.63705(15) 0.0125(5) Uani 1 1 d . . . . .
C7 C 0.5655(3) 0.7964(2) 0.71388(15) 0.0171(6) Uani 1 1 d . . . . .
H7 H 0.6405 0.8087 0.7473 0.021 Uiso 1 1 calc R U . . .
C8 C 0.4459(3) 0.7720(3) 0.74145(17) 0.0213(6) Uani 1 1 d . . . . .
H8 H 0.4393 0.7668 0.7936 0.026 Uiso 1 1 calc R U . . .
C9 C 0.3361(3) 0.7550(3) 0.69316(18) 0.0234(7) Uani 1 1 d . . . . .
H9 H 0.2539 0.7359 0.7120 0.028 Uiso 1 1 calc R U . . .
C10 C 0.3461(3) 0.7659(3) 0.61756(17) 0.0197(6) Uani 1 1 d . . . . .
H10 H 0.2716 0.7571 0.5848 0.024 Uiso 1 1 calc R U . . .
C11 C 0.4660(3) 0.7898(2) 0.58965(16) 0.0155(5) Uani 1 1 d . . . . .
H11 H 0.4726 0.7974 0.5377 0.019 Uiso 1 1 calc R U . . .
C12 C 0.6732(2) 0.7105(2) 0.51707(14) 0.0131(5) Uani 1 1 d . . . . .
C13 C 0.6252(3) 0.7346(3) 0.44952(15) 0.0169(6) Uani 1 1 d . . . . .
H13 H 0.6172 0.8066 0.4470 0.020 Uiso 1 1 calc R U . . .
C14 C 0.5893(3) 0.6533(3) 0.38592(16) 0.0206(6) Uani 1 1 d . . . . .
H14 H 0.5575 0.6704 0.3399 0.025 Uiso 1 1 calc R U . . .
C15 C 0.5994(3) 0.5481(3) 0.38918(16) 0.0210(6) Uani 1 1 d . . . . .
H15 H 0.5738 0.4925 0.3457 0.025 Uiso 1 1 calc R U . . .
C16 C 0.6467(3) 0.5236(3) 0.45578(17) 0.0209(6) Uani 1 1 d . . . . .
H16 H 0.6536 0.4511 0.4581 0.025 Uiso 1 1 calc R U . . .
C17 C 0.6843(3) 0.6048(3) 0.51951(16) 0.0174(6) Uani 1 1 d . . . . .
H17 H 0.7177 0.5879 0.5650 0.021 Uiso 1 1 calc R U . . .
C18 C 0.7238(2) 1.0912(2) 0.70430(14) 0.0120(5) Uani 1 1 d . . . . .
C19 C 0.6009(3) 1.0593(2) 0.66383(15) 0.0140(5) Uani 1 1 d . . . . .
H19 H 0.5909 1.0446 0.6105 0.017 Uiso 1 1 calc R U . . .
C20 C 0.4934(3) 1.0492(3) 0.70206(16) 0.0174(6) Uani 1 1 d . . . . .
H20 H 0.4104 1.0294 0.6747 0.021 Uiso 1 1 calc R U . . .
C21 C 0.5077(3) 1.0682(3) 0.77997(16) 0.0199(6) Uani 1 1 d . . . . .
H21 H 0.4343 1.0619 0.8058 0.024 Uiso 1 1 calc R U . . .
C22 C 0.6277(3) 1.0960(3) 0.82046(16) 0.0198(6) Uani 1 1 d . . . . .
H22 H 0.6360 1.1067 0.8739 0.024 Uiso 1 1 calc R U . . .
C23 C 0.7368(3) 1.1085(2) 0.78281(15) 0.0151(5) Uani 1 1 d . . . . .
H23 H 0.8196 1.1287 0.8106 0.018 Uiso 1 1 calc R U . . .
C24 C 0.8913(3) 1.2598(2) 0.62205(14) 0.0138(5) Uani 1 1 d . . . . .
C25 C 0.7863(3) 1.2884(3) 0.60012(15) 0.0178(6) Uani 1 1 d . . . . .
H25 H 0.6999 1.2322 0.5982 0.021 Uiso 1 1 calc R U . . .
C26 C 0.8059(3) 1.3971(3) 0.58112(16) 0.0217(6) Uani 1 1 d . . . . .
H26 H 0.7331 1.4148 0.5661 0.026 Uiso 1 1 calc R U . . .
C27 C 0.9311(3) 1.4810(3) 0.58370(17) 0.0235(7) Uani 1 1 d . . . . .
H27 H 0.9444 1.5565 0.5719 0.028 Uiso 1 1 calc R U . . .
C28 C 1.0368(3) 1.4530(3) 0.60373(16) 0.0220(6) Uani 1 1 d . . . . .
H28 H 1.1229 1.5094 0.6047 0.026 Uiso 1 1 calc R U . . .
C29 C 1.0175(3) 1.3431(2) 0.62243(15) 0.0160(6) Uani 1 1 d . . . . .
H29 H 1.0905 1.3246 0.6355 0.019 Uiso 1 1 calc R U . . .
C30 C 1.2448(3) 1.3909(3) 0.86167(15) 0.0170(6) Uani 1 1 d . . . . .
C31 C 1.3730(3) 1.4051(3) 0.90596(19) 0.0298(7) Uani 1 1 d . . . . .
H31A H 1.3585 1.3390 0.9343 0.045 Uiso 1 1 calc R U . . .
H31B H 1.4050 1.4767 0.9410 0.045 Uiso 1 1 calc R U . . .
H31C H 1.4376 1.4086 0.8710 0.045 Uiso 1 1 calc R U . . .
C32 C 1.2703(3) 1.4933(3) 0.81575(17) 0.0262(7) Uani 1 1 d . . . . .
H32A H 1.3040 1.5659 0.8499 0.039 Uiso 1 1 calc R U . . .
H32B H 1.1887 1.4851 0.7871 0.039 Uiso 1 1 calc R U . . .
H32C H 1.3344 1.4942 0.7810 0.039 Uiso 1 1 calc R U . . .
C33 C 1.1484(3) 1.3931(3) 0.91831(16) 0.0213(6) Uani 1 1 d . . . . .
H33A H 1.1310 1.3274 0.9474 0.032 Uiso 1 1 calc R U . . .
H33B H 1.0668 1.3877 0.8912 0.032 Uiso 1 1 calc R U . . .
H33C H 1.1861 1.4656 0.9525 0.032 Uiso 1 1 calc R U . . .
C34 C 0.7730(3) 0.6792(2) 0.70252(14) 0.0138(5) Uani 1 1 d . . . . .
H34 H 0.6835 0.6296 0.6912 0.017 Uiso 1 1 calc R U . . .
C35 C 0.8511(3) 0.6500(2) 0.75336(15) 0.0150(5) Uani 1 1 d . . . . .
C36 C 0.7978(3) 0.5431(2) 0.79530(15) 0.0161(6) Uani 1 1 d . . . . .
C37 C 0.6646(3) 0.4560(3) 0.75853(17) 0.0217(6) Uani 1 1 d . . . . .
H37A H 0.6371 0.3873 0.7851 0.032 Uiso 1 1 calc R U . . .
H37B H 0.6708 0.4334 0.7058 0.032 Uiso 1 1 calc R U . . .
H37C H 0.6006 0.4915 0.7612 0.032 Uiso 1 1 calc R U . . .
C38 C 0.8919(3) 0.4808(3) 0.79741(18) 0.0253(7) Uani 1 1 d . . . . .
H38A H 0.9754 0.5324 0.8254 0.038 Uiso 1 1 calc R U . . .
H38B H 0.9058 0.4592 0.7459 0.038 Uiso 1 1 calc R U . . .
H38C H 0.8546 0.4109 0.8222 0.038 Uiso 1 1 calc R U . . .
C39 C 0.7831(3) 0.5833(3) 0.87581(17) 0.0279(7) Uani 1 1 d . . . . .
H39A H 0.8678 0.6386 0.9004 0.042 Uiso 1 1 calc R U . . .
H39B H 0.7514 0.5164 0.9039 0.042 Uiso 1 1 calc R U . . .
H39C H 0.7207 0.6207 0.8747 0.042 Uiso 1 1 calc R U . . .
C40 C 0.9822(3) 0.7257(3) 0.76754(16) 0.0193(6) Uani 1 1 d . . . . .
H40 H 1.0387 0.7082 0.8018 0.023 Uiso 1 1 calc R U . . .
C41 C 1.0321(3) 0.8252(3) 0.73327(17) 0.0196(6) Uani 1 1 d . . . . .
H41 H 1.1218 0.8739 0.7444 0.023 Uiso 1 1 calc R U . . .
C601 C 0.4095(3) 0.8029(3) 0.96825(19) 0.0305(7) Uani 1 1 d . . . . .
C602 C 0.3258(4) 0.7142(3) 1.00293(19) 0.0336(8) Uani 1 1 d . . . . .
H602 H 0.3560 0.6606 1.0231 0.040 Uiso 1 1 calc R U . . .
C603 C 0.1996(4) 0.7026(4) 1.0086(2) 0.0448(10) Uani 1 1 d . . . . .
H603 H 0.1430 0.6410 1.0324 0.054 Uiso 1 1 calc R U . . .
C604 C 0.1553(4) 0.7799(4) 0.9800(3) 0.0538(12) Uani 1 1 d . . . . .
H604 H 0.0685 0.7727 0.9847 0.065 Uiso 1 1 calc R U . . .
C605 C 0.2373(4) 0.8687(4) 0.9443(3) 0.0557(12) Uani 1 1 d . . . . .
H605 H 0.2065 0.9218 0.9238 0.067 Uiso 1 1 calc R U . . .
C606 C 0.3638(4) 0.8795(4) 0.9389(2) 0.0412(9) Uani 1 1 d . . . . .
H606 H 0.4202 0.9404 0.9146 0.049 Uiso 1 1 calc R U . . .
C104 C 1.0616(2) 1.2455(2) 0.77002(14) 0.0130(5) Uani 1 1 d . . . . .
H104 H 1.0137 1.2922 0.7800 0.016 Uiso 1 1 calc R U . . .
C103 C 1.0064(2) 1.1464(2) 0.71770(14) 0.0112(5) Uani 1 1 d . . . . .
C105 C 1.1860(3) 1.2775(2) 0.80804(14) 0.0148(5) Uani 1 1 d . . . . .
C406 C 0.0918(11) 0.0821(11) -0.0170(6) 0.025(2) Uani 0.5 1 d . . P A -1
H406 H 0.1667 0.1519 -0.0152 0.030 Uiso 0.5 1 calc R U P A -1
C404 C -0.0912(9) -0.0698(8) -0.0895(7) 0.0360(19) Uani 0.5 1 d . . P A -1
H404 H -0.1422 -0.1053 -0.1362 0.043 Uiso 0.5 1 calc R U P A -1
C405 C 0.0151(8) 0.0303(8) -0.0858(5) 0.0301(17) Uani 0.5 1 d . . P A -1
H405 H 0.0381 0.0657 -0.1301 0.036 Uiso 0.5 1 calc R U P A -1
C401 C 0.0587(9) 0.0320(8) 0.0488(5) 0.0314(17) Uani 0.5 1 d . . P A -1
C400 C 0.1417(10) 0.0847(9) 0.1226(5) 0.042(2) Uani 0.5 1 d . . P A -1
H40A H 0.0871 0.0658 0.1639 0.064 Uiso 0.5 1 calc R U P A -1
H40B H 0.1827 0.1689 0.1235 0.064 Uiso 0.5 1 calc R U P A -1
H40C H 0.2094 0.0536 0.1284 0.064 Uiso 0.5 1 calc R U P A -1
C403 C -0.1249(9) -0.1201(8) -0.0240(6) 0.0351(19) Uani 0.5 1 d . . P A -1
H403 H -0.1994 -0.1902 -0.0263 0.042 Uiso 0.5 1 calc R U P A -1
C402 C -0.0506(11) -0.0689(11) 0.0449(7) 0.031(3) Uani 0.5 1 d . . P A -1
H402 H -0.0756 -0.1037 0.0893 0.037 Uiso 0.5 1 calc R U P A -1
C600 C 0.5478(4) 0.8154(4) 0.9633(3) 0.0484(10) Uani 1 1 d . . . . .
H60A H 0.5910 0.8786 0.9339 0.073 Uiso 1 1 calc R U . . .
H60B H 0.5483 0.7430 0.9387 0.073 Uiso 1 1 calc R U . . .
H60C H 0.5942 0.8326 1.0140 0.073 Uiso 1 1 calc R U . . .

loop_
_atom_site_aniso_label
_atom_site_aniso_U_11
_atom_site_aniso_U_22
_atom_site_aniso_U_33
_atom_site_aniso_U_23
_atom_site_aniso_U_13
_atom_site_aniso_U_12
Rh2 0.00973(11) 0.00824(12) 0.00876(10) -0.00011(7) 0.00295(7) 0.00177(8)
Cl1 0.0142(3) 0.0102(3) 0.0123(3) 0.0003(2) 0.0064(2) 0.0021(2)
P1 0.0101(3) 0.0096(3) 0.0097(3) -0.0004(2) 0.0020(2) 0.0030(3)
Cl3 0.0166(3) 0.0141(3) 0.0126(3) 0.0003(2) -0.0001(2) 0.0056(3)
C102 0.0142(12) 0.0113(14) 0.0106(12) 0.0000(10) 0.0033(10) 0.0051(11)
P2 0.0106(3) 0.0105(4) 0.0100(3) 0.0013(3) 0.0021(2) 0.0030(3)
C1 0.0146(13) 0.0147(14) 0.0112(12) 0.0039(10) 0.0056(10) 0.0052(11)
C2 0.0120(12) 0.0143(15) 0.0182(13) 0.0005(11) 0.0027(10) 0.0044(11)
C3 0.0139(13) 0.0196(16) 0.0177(13) 0.0017(11) 0.0011(10) 0.0040(12)
C4 0.0095(12) 0.0139(14) 0.0104(11) -0.0014(10) 0.0015(9) 0.0030(11)
C5 0.0126(12) 0.0124(14) 0.0114(12) 0.0005(10) 0.0038(10) 0.0037(11)
C6 0.0115(12) 0.0066(13) 0.0180(13) 0.0012(10) 0.0046(10) 0.0015(10)
C7 0.0204(14) 0.0151(15) 0.0173(13) 0.0027(11) 0.0057(11) 0.0077(12)
C8 0.0258(16) 0.0209(17) 0.0221(15) 0.0079(12) 0.0127(12) 0.0118(13)
C9 0.0185(14) 0.0166(16) 0.0374(17) 0.0060(13) 0.0156(13) 0.0069(12)
C10 0.0120(13) 0.0121(15) 0.0319(16) -0.0024(12) 0.0006(11) 0.0027(11)
C11 0.0148(13) 0.0113(14) 0.0180(13) -0.0010(11) 0.0015(10) 0.0030(11)
C12 0.0101(12) 0.0120(14) 0.0133(12) -0.0014(10) 0.0030(10) 0.0006(11)
C13 0.0171(13) 0.0135(15) 0.0171(13) 0.0016(11) 0.0011(11) 0.0030(12)
C14 0.0199(14) 0.0204(16) 0.0139(13) 0.0001(12) 0.0012(11) 0.0001(12)
C15 0.0179(14) 0.0163(16) 0.0186(14) -0.0072(12) 0.0028(11) -0.0025(12)
C16 0.0225(15) 0.0134(16) 0.0241(15) -0.0038(12) 0.0025(12) 0.0055(13)
C17 0.0177(14) 0.0165(15) 0.0162(13) 0.0028(11) 0.0022(11) 0.0046(12)
C18 0.0111(12) 0.0080(13) 0.0153(12) -0.0013(10) 0.0033(10) 0.0023(10)
C19 0.0132(13) 0.0119(14) 0.0147(12) -0.0026(10) 0.0011(10) 0.0033(11)
C20 0.0126(13) 0.0175(16) 0.0209(14) 0.0001(11) 0.0016(11) 0.0050(12)
C21 0.0146(13) 0.0215(16) 0.0232(14) -0.0007(12) 0.0092(11) 0.0062(12)
C22 0.0194(14) 0.0236(17) 0.0139(13) -0.0025(12) 0.0049(11) 0.0060(13)
C23 0.0120(12) 0.0161(15) 0.0140(12) -0.0025(11) 0.0009(10) 0.0031(11)
C24 0.0187(13) 0.0120(14) 0.0105(12) -0.0001(10) 0.0029(10) 0.0059(11)
C25 0.0228(15) 0.0153(15) 0.0140(13) -0.0014(11) 0.0000(11) 0.0069(12)
C26 0.0303(16) 0.0204(17) 0.0179(14) 0.0008(12) 0.0009(12) 0.0144(14)
C27 0.0394(18) 0.0140(16) 0.0205(14) 0.0050(12) 0.0109(13) 0.0123(14)
C28 0.0273(16) 0.0157(16) 0.0203(14) 0.0011(12) 0.0108(12) 0.0043(13)
C29 0.0209(14) 0.0120(14) 0.0140(13) -0.0006(11) 0.0063(11) 0.0048(12)
C30 0.0141(13) 0.0149(15) 0.0157(13) -0.0026(11) 0.0009(10) -0.0002(11)
C31 0.0201(16) 0.0284(19) 0.0303(17) -0.0116(14) -0.0096(13) 0.0031(14)
C32 0.0321(17) 0.0154(16) 0.0197(15) -0.0031(12) 0.0038(13) -0.0024(13)
C33 0.0233(15) 0.0190(16) 0.0157(13) -0.0038(12) 0.0023(11) 0.0033(13)
C34 0.0122(12) 0.0124(14) 0.0139(12) 0.0005(10) 0.0037(10) 0.0014(11)
C35 0.0200(14) 0.0126(14) 0.0132(12) 0.0025(10) 0.0055(10) 0.0066(12)
C36 0.0180(13) 0.0136(15) 0.0157(13) 0.0039(11) 0.0016(10) 0.0045(12)
C37 0.0217(15) 0.0172(16) 0.0215(14) 0.0065(12) 0.0028(12) 0.0016(13)
C38 0.0255(16) 0.0205(17) 0.0304(17) 0.0097(13) 0.0026(13) 0.0085(14)
C39 0.0390(19) 0.0231(18) 0.0163(14) 0.0039(13) 0.0071(13) 0.0055(15)
C40 0.0194(14) 0.0196(16) 0.0205(14) 0.0070(12) 0.0005(11) 0.0088(12)
C41 0.0118(13) 0.0186(16) 0.0255(15) 0.0043(12) 0.0011(11) 0.0026(12)
C601 0.0289(18) 0.0292(19) 0.0300(17) -0.0008(15) 0.0057(14) 0.0082(15)
C602 0.043(2) 0.0246(19) 0.0272(17) -0.0004(14) 0.0085(15) 0.0063(16)
C603 0.041(2) 0.033(2) 0.043(2) -0.0122(18) 0.0176(18) -0.0031(18)
C604 0.0237(19) 0.059(3) 0.063(3) -0.026(2) -0.0004(19) 0.008(2)
C605 0.042(2) 0.052(3) 0.076(3) -0.001(2) -0.007(2) 0.025(2)
C606 0.043(2) 0.037(2) 0.045(2) 0.0126(18) 0.0053(18) 0.0148(19)
C104 0.0121(12) 0.0135(14) 0.0125(12) 0.0018(10) 0.0042(10) 0.0036(11)
C103 0.0095(12) 0.0125(14) 0.0100(11) 0.0020(10) 0.0036(9) 0.0020(10)
C105 0.0144(13) 0.0145(15) 0.0122(12) -0.0003(11) 0.0018(10) 0.0023(11)
C406 0.030(6) 0.021(5) 0.022(6) 0.008(5) 0.002(4) 0.007(5)
C404 0.038(5) 0.040(6) 0.032(6) 0.001(5) 0.002(4) 0.018(5)
C405 0.033(4) 0.036(5) 0.025(4) 0.013(4) 0.010(4) 0.015(4)
C401 0.050(5) 0.033(5) 0.024(4) 0.008(4) 0.011(4) 0.028(4)
C400 0.060(7) 0.044(6) 0.030(5) -0.002(4) -0.001(4) 0.031(5)
C403 0.034(4) 0.027(5) 0.043(5) 0.004(4) 0.013(4) 0.009(4)
C402 0.042(8) 0.031(6) 0.026(7) 0.009(6) 0.017(5) 0.018(7)
C600 0.033(2) 0.048(3) 0.067(3) 0.011(2) 0.0116(19) 0.0169(19)

loop_
_atom_type_symbol
_atom_type_description
_atom_type_scat_dispersion_real
_atom_type_scat_dispersion_imag
_atom_type_scat_source
C C 0.0033 0.0016 'International Tables Vol C Tables 4.2.6.8 and 6.1.1.4'
H H 0.0000 0.0000 'International Tables Vol C Tables 4.2.6.8 and 6.1.1.4'
P P 0.1023 0.0942 'International Tables Vol C Tables 4.2.6.8 and 6.1.1.4'
Cl Cl 0.1484 0.1585 'International Tables Vol C Tables 4.2.6.8 and 6.1.1.4'
Rh Rh -1.1178 0.9187 'International Tables Vol C Tables 4.2.6.8 and 6.1.1.4'

loop_
_geom_angle_atom_site_label_1
_geom_angle_atom_site_label_2
_geom_angle_atom_site_label_3
_geom_angle
_geom_angle_site_symmetry_1
_geom_angle_site_symmetry_3
C4 Rh2 P1 85.98(7) . .
C4 Rh2 P2 86.21(7) . .
P1 Rh2 P2 100.72(3) . .
C4 Rh2 Cl1 86.45(7) . 2_776
P1 Rh2 Cl1 88.71(2) . 2_776
P2 Rh2 Cl1 167.60(2) . 2_776
C4 Rh2 Cl1 86.49(7) . .
P1 Rh2 Cl1 168.38(2) . .
P2 Rh2 Cl1 87.60(2) . .
Cl1 Rh2 Cl1 82.00(2) 2_776 .
C4 Rh2 Cl3 175.28(8) . .
P1 Rh2 Cl3 89.72(2) . .
P2 Rh2 Cl3 96.52(2) . .
Cl1 Rh2 Cl3 91.52(2) 2_776 .
Cl1 Rh2 Cl3 97.46(2) . .
Rh2 Cl1 Rh2 98.00(2) 2_776 .
C103 P1 C18 109.11(12) . .
C103 P1 C24 103.43(13) . .
C18 P1 C24 102.26(12) . .
C103 P1 Rh2 102.13(9) . .
C18 P1 Rh2 122.78(9) . .
C24 P1 Rh2 115.59(8) . .
C5 C102 C34 121.4(2) . .
C5 C102 P2 114.14(19) . .
C34 C102 P2 124.5(2) . .
C102 P2 C6 105.73(12) . .
C102 P2 C12 107.70(12) . .
C6 P2 C12 101.44(12) . .
C102 P2 Rh2 103.45(9) . .
C6 P2 Rh2 128.12(9) . .
C12 P2 Rh2 109.20(9) . .
C103 C1 C2 116.9(3) . .
C103 C1 C4 120.8(2) . .
C2 C1 C4 122.3(2) . .
C3 C2 C1 121.5(3) . .
C3 C2 H2 119.2 . .
C1 C2 H2 119.2 . .
C2 C3 C105 121.8(3) . .
C2 C3 H3 119.1 . .
C105 C3 H3 119.1 . .
C5 C4 C1 111.9(2) . .
C5 C4 Rh2 113.90(17) . .
C1 C4 Rh2 110.72(17) . .
C5 C4 H4 106.6 . .
C1 C4 H4 106.6 . .
Rh2 C4 H4 106.6 . .
C102 C5 C41 116.6(2) . .
C102 C5 C4 122.2(2) . .
C41 C5 C4 121.2(2) . .
C11 C6 C7 118.8(2) . .
C11 C6 P2 120.2(2) . .
C7 C6 P2 121.0(2) . .
C8 C7 C6 120.3(3) . .
C8 C7 H7 119.9 . .
C6 C7 H7 119.9 . .
C9 C8 C7 120.3(3) . .
C9 C8 H8 119.9 . .
C7 C8 H8 119.9 . .
C10 C9 C8 120.0(3) . .
C10 C9 H9 120.0 . .
C8 C9 H9 120.0 . .
C9 C10 C11 119.8(3) . .
C9 C10 H10 120.1 . .
C11 C10 H10 120.1 . .
C6 C11 C10 120.7(3) . .
C6 C11 H11 119.6 . .
C10 C11 H11 119.6 . .
C17 C12 C13 119.0(3) . .
C17 C12 P2 121.9(2) . .
C13 C12 P2 118.9(2) . .
C14 C13 C12 120.1(3) . .
C14 C13 H13 120.0 . .
C12 C13 H13 120.0 . .
C15 C14 C13 120.4(3) . .
C15 C14 H14 119.8 . .
C13 C14 H14 119.8 . .
C14 C15 C16 119.9(3) . .
C14 C15 H15 120.1 . .
C16 C15 H15 120.1 . .
C15 C16 C17 120.2(3) . .
C15 C16 H16 119.9 . .
C17 C16 H16 119.9 . .
C12 C17 C16 120.4(3) . .
C12 C17 H17 119.8 . .
C16 C17 H17 119.8 . .
C23 C18 C19 119.7(2) . .
C23 C18 P1 121.6(2) . .
C19 C18 P1 118.54(19) . .
C20 C19 C18 119.8(2) . .
C20 C19 H19 120.1 . .
C18 C19 H19 120.1 . .
C21 C20 C19 120.0(3) . .
C21 C20 H20 120.0 . .
C19 C20 H20 120.0 . .
C22 C21 C20 120.6(2) . .
C22 C21 H21 119.7 . .
C20 C21 H21 119.7 . .
C21 C22 C23 120.0(3) . .
C21 C22 H22 120.0 . .
C23 C22 H22 120.0 . .
C18 C23 C22 119.8(2) . .
C18 C23 H23 120.1 . .
C22 C23 H23 120.1 . .
C25 C24 C29 118.4(3) . .
C25 C24 P1 120.7(2) . .
C29 C24 P1 120.9(2) . .
C26 C25 C24 121.1(3) . .
C26 C25 H25 119.5 . .
C24 C25 H25 119.5 . .
C25 C26 C27 120.5(3) . .
C25 C26 H26 119.7 . .
C27 C26 H26 119.7 . .
C26 C27 C28 119.1(3) . .
C26 C27 H27 120.5 . .
C28 C27 H27 120.5 . .
C27 C28 C29 120.6(3) . .
C27 C28 H28 119.7 . .
C29 C28 H28 119.7 . .
C28 C29 C24 120.3(3) . .
C28 C29 H29 119.9 . .
C24 C29 H29 119.9 . .
C31 C30 C105 112.3(2) . .
C31 C30 C32 108.7(3) . .
C105 C30 C32 109.0(2) . .
C31 C30 C33 108.1(2) . .
C105 C30 C33 109.6(2) . .
C32 C30 C33 109.1(2) . .
C30 C31 H31A 109.5 . .
C30 C31 H31B 109.5 . .
H31A C31 H31B 109.5 . .
C30 C31 H31C 109.5 . .
H31A C31 H31C 109.5 . .
H31B C31 H31C 109.5 . .
C30 C32 H32A 109.5 . .
C30 C32 H32B 109.5 . .
H32A C32 H32B 109.5 . .
C30 C32 H32C 109.5 . .
H32A C32 H32C 109.5 . .
H32B C32 H32C 109.5 . .
C30 C33 H33A 109.5 . .
C30 C33 H33B 109.5 . .
H33A C33 H33B 109.5 . .
C30 C33 H33C 109.5 . .
H33A C33 H33C 109.5 . .
H33B C33 H33C 109.5 . .
C35 C34 C102 121.6(3) . .
C35 C34 H34 119.2 . .
C102 C34 H34 119.2 . .
C34 C35 C40 116.7(3) . .
C34 C35 C36 122.7(3) . .
C40 C35 C36 120.5(2) . .
C39 C36 C37 108.3(2) . .
C39 C36 C38 109.3(2) . .
C37 C36 C38 108.0(3) . .
C39 C36 C35 108.3(2) . .
C37 C36 C35 112.3(2) . .
C38 C36 C35 110.5(2) . .
C36 C37 H37A 109.5 . .
C36 C37 H37B 109.5 . .
H37A C37 H37B 109.5 . .
C36 C37 H37C 109.5 . .
H37A C37 H37C 109.5 . .
H37B C37 H37C 109.5 . .
C36 C38 H38A 109.5 . .
C36 C38 H38B 109.5 . .
H38A C38 H38B 109.5 . .
C36 C38 H38C 109.5 . .
H38A C38 H38C 109.5 . .
H38B C38 H38C 109.5 . .
C36 C39 H39A 109.5 . .
C36 C39 H39B 109.5 . .
H39A C39 H39B 109.5 . .
C36 C39 H39C 109.5 . .
H39A C39 H39C 109.5 . .
H39B C39 H39C 109.5 . .
C41 C40 C35 122.0(3) . .
C41 C40 H40 119.0 . .
C35 C40 H40 119.0 . .
C40 C41 C5 121.6(3) . .
C40 C41 H41 119.2 . .
C5 C41 H41 119.2 . .
C606 C601 C602 118.7(3) . .
C606 C601 C600 120.9(3) . .
C602 C601 C600 120.4(3) . .
C603 C602 C601 120.9(4) . .
C603 C602 H602 119.5 . .
C601 C602 H602 119.5 . .
C604 C603 C602 119.9(4) . .
C604 C603 H603 120.0 . .
C602 C603 H603 120.0 . .
C603 C604 C605 120.0(4) . .
C603 C604 H604 120.0 . .
C605 C604 H604 120.0 . .
C606 C605 C604 119.5(4) . .
C606 C605 H605 120.3 . .
C604 C605 H605 120.3 . .
C601 C606 C605 120.9(4) . .
C601 C606 H606 119.6 . .
C605 C606 H606 119.6 . .
C103 C104 C105 121.5(2) . .
C103 C104 H104 119.3 . .
C105 C104 H104 119.3 . .
C1 C103 C104 121.5(2) . .
C1 C103 P1 114.2(2) . .
C104 C103 P1 123.2(2) . .
C104 C105 C3 116.8(3) . .
C104 C105 C30 119.1(2) . .
C3 C105 C30 124.0(2) . .
C401 C406 C405 120.4(11) . .
C401 C406 H406 119.8 . .
C405 C406 H406 119.8 . .
C405 C404 C403 119.2(10) . .
C405 C404 H404 120.4 . .
C403 C404 H404 120.4 . .
C404 C405 C406 120.6(10) . .
C404 C405 H405 119.7 . .
C406 C405 H405 119.7 . .
C402 C401 C406 118.7(9) . .
C402 C401 C400 120.2(9) . .
C406 C401 C400 121.1(10) . .
C401 C400 H40A 109.5 . .
C401 C400 H40B 109.5 . .
H40A C400 H40B 109.5 . .
C401 C400 H40C 109.5 . .
H40A C400 H40C 109.5 . .
H40B C400 H40C 109.5 . .
C404 C403 C402 120.9(10) . .
C404 C403 H403 119.5 . .
C402 C403 H403 119.5 . .
C401 C402 C403 120.2(11) . .
C401 C402 H402 119.9 . .
C403 C402 H402 119.9 . .
C601 C600 H60A 109.5 . .
C601 C600 H60B 109.5 . .
H60A C600 H60B 109.5 . .
C601 C600 H60C 109.5 . .
H60A C600 H60C 109.5 . .
H60B C600 H60C 109.5 . .

loop_
_geom_bond_atom_site_label_1
_geom_bond_atom_site_label_2
_geom_bond_distance
_geom_bond_site_symmetry_2
Rh2 C4 2.095(3) .
Rh2 P1 2.2279(7) .
Rh2 P2 2.2465(7) .
Rh2 Cl1 2.4222(6) 2_776
Rh2 Cl1 2.4570(6) .
Rh2 Cl3 2.4893(6) .
Cl1 Rh2 2.4222(6) 2_776
P1 C103 1.807(3) .
P1 C18 1.814(3) .
P1 C24 1.836(3) .
C102 C5 1.393(4) .
C102 C34 1.408(4) .
C102 P2 1.815(3) .
P2 C6 1.826(3) .
P2 C12 1.836(3) .
C1 C103 1.396(4) .
C1 C2 1.399(4) .
C1 C4 1.524(4) .
C2 C3 1.386(4) .
C2 H2 0.9500 .
C3 C105 1.399(4) .
C3 H3 0.9500 .
C4 C5 1.521(4) .
C4 H4 1.0000 .
C5 C41 1.406(4) .
C6 C11 1.393(4) .
C6 C7 1.399(4) .
C7 C8 1.389(4) .
C7 H7 0.9500 .
C8 C9 1.388(4) .
C8 H8 0.9500 .
C9 C10 1.384(4) .
C9 H9 0.9500 .
C10 C11 1.395(4) .
C10 H10 0.9500 .
C11 H11 0.9500 .
C12 C17 1.388(4) .
C12 C13 1.396(4) .
C13 C14 1.390(4) .
C13 H13 0.9500 .
C14 C15 1.379(4) .
C14 H14 0.9500 .
C15 C16 1.381(4) .
C15 H15 0.9500 .
C16 C17 1.390(4) .
C16 H16 0.9500 .
C17 H17 0.9500 .
C18 C23 1.396(4) .
C18 C19 1.402(4) .
C19 C20 1.393(4) .
C19 H19 0.9500 .
C20 C21 1.386(4) .
C20 H20 0.9500 .
C21 C22 1.383(4) .
C21 H21 0.9500 .
C22 C23 1.398(4) .
C22 H22 0.9500 .
C23 H23 0.9500 .
C24 C25 1.396(4) .
C24 C29 1.399(4) .
C25 C26 1.379(4) .
C25 H25 0.9500 .
C26 C27 1.388(4) .
C26 H26 0.9500 .
C27 C28 1.390(4) .
C27 H27 0.9500 .
C28 C29 1.393(4) .
C28 H28 0.9500 .
C29 H29 0.9500 .
C30 C31 1.530(4) .
C30 C105 1.534(4) .
C30 C32 1.537(4) .
C30 C33 1.538(4) .
C31 H31A 0.9800 .
C31 H31B 0.9800 .
C31 H31C 0.9800 .
C32 H32A 0.9800 .
C32 H32B 0.9800 .
C32 H32C 0.9800 .
C33 H33A 0.9800 .
C33 H33B 0.9800 .
C33 H33C 0.9800 .
C34 C35 1.388(4) .
C34 H34 0.9500 .
C35 C40 1.399(4) .
C35 C36 1.536(4) .
C36 C39 1.530(4) .
C36 C37 1.531(4) .
C36 C38 1.536(4) .
C37 H37A 0.9800 .
C37 H37B 0.9800 .
C37 H37C 0.9800 .
C38 H38A 0.9800 .
C38 H38B 0.9800 .
C38 H38C 0.9800 .
C39 H39A 0.9800 .
C39 H39B 0.9800 .
C39 H39C 0.9800 .
C40 C41 1.381(4) .
C40 H40 0.9500 .
C41 H41 0.9500 .
C601 C606 1.378(5) .
C601 C602 1.383(5) .
C601 C600 1.502(5) .
C602 C603 1.374(5) .
C602 H602 0.9500 .
C603 C604 1.371(7) .
C603 H603 0.9500 .
C604 C605 1.386(7) .
C604 H604 0.9500 .
C605 C606 1.380(6) .
C605 H605 0.9500 .
C606 H606 0.9500 .
C104 C103 1.395(4) .
C104 C105 1.397(4) .
C104 H104 0.9500 .
C406 C401 1.393(12) .
C406 C405 1.404(12) .
C406 H406 0.9500 .
C404 C405 1.354(13) .
C404 C403 1.390(13) .
C404 H404 0.9500 .
C405 H405 0.9500 .
C401 C402 1.377(15) .
C401 C400 1.504(11) .
C400 H40A 0.9800 .
C400 H40B 0.9800 .
C400 H40C 0.9800 .
C403 C402 1.395(14) .
C403 H403 0.9500 .
C402 H402 0.9500 .
C600 H60A 0.9800 .
C600 H60B 0.9800 .
C600 H60C 0.9800 .

loop_
_geom_torsion_atom_site_label_1
_geom_torsion_atom_site_label_2
_geom_torsion_atom_site_label_3
_geom_torsion_atom_site_label_4
_geom_torsion
C5 C102 P2 C6 -135.27(19)
C34 C102 P2 C6 46.0(3)
C5 C102 P2 C12 116.9(2)
C34 C102 P2 C12 -61.9(2)
C5 C102 P2 Rh2 1.3(2)
C34 C102 P2 Rh2 -177.4(2)
C103 C1 C2 C3 1.8(4)
C4 C1 C2 C3 179.0(2)
C1 C2 C3 C105 0.1(4)
C103 C1 C4 C5 -102.3(3)
C2 C1 C4 C5 80.5(3)
C103 C1 C4 Rh2 25.9(3)
C2 C1 C4 Rh2 -151.3(2)
C34 C102 C5 C41 1.1(4)
P2 C102 C5 C41 -177.7(2)
C34 C102 C5 C4 179.8(2)
P2 C102 C5 C4 1.0(3)
C1 C4 C5 C102 123.3(3)
Rh2 C4 C5 C102 -3.1(3)
C1 C4 C5 C41 -58.0(3)
Rh2 C4 C5 C41 175.5(2)
C102 P2 C6 C11 -158.4(2)
C12 P2 C6 C11 -46.1(2)
Rh2 P2 C6 C11 79.8(2)
C102 P2 C6 C7 19.6(3)
C12 P2 C6 C7 131.8(2)
Rh2 P2 C6 C7 -102.3(2)
C11 C6 C7 C8 3.0(4)
P2 C6 C7 C8 -174.9(2)
C6 C7 C8 C9 -0.7(4)
C7 C8 C9 C10 -2.0(5)
C8 C9 C10 C11 2.3(5)
C7 C6 C11 C10 -2.7(4)
P2 C6 C11 C10 175.3(2)
C9 C10 C11 C6 0.1(4)
C102 P2 C12 C17 11.1(3)
C6 P2 C12 C17 -99.7(2)
Rh2 P2 C12 C17 122.8(2)
C102 P2 C12 C13 -165.2(2)
C6 P2 C12 C13 84.0(2)
Rh2 P2 C12 C13 -53.5(2)
C17 C12 C13 C14 0.0(4)
P2 C12 C13 C14 176.4(2)
C12 C13 C14 C15 0.7(4)
C13 C14 C15 C16 -0.6(4)
C14 C15 C16 C17 -0.1(4)
C13 C12 C17 C16 -0.7(4)
P2 C12 C17 C16 -177.0(2)
C15 C16 C17 C12 0.7(4)
C103 P1 C18 C23 8.0(3)
C24 P1 C18 C23 -101.0(2)
Rh2 P1 C18 C23 127.2(2)
C103 P1 C18 C19 -175.8(2)
C24 P1 C18 C19 75.1(2)
Rh2 P1 C18 C19 -56.6(2)
C23 C18 C19 C20 2.4(4)
P1 C18 C19 C20 -173.9(2)
C18 C19 C20 C21 -1.5(4)
C19 C20 C21 C22 -0.6(5)
C20 C21 C22 C23 1.8(5)
C19 C18 C23 C22 -1.2(4)
P1 C18 C23 C22 174.9(2)
C21 C22 C23 C18 -0.9(4)
C103 P1 C24 C25 -150.9(2)
C18 P1 C24 C25 -37.5(2)
Rh2 P1 C24 C25 98.4(2)
C103 P1 C24 C29 27.2(2)
C18 P1 C24 C29 140.5(2)
Rh2 P1 C24 C29 -83.5(2)
C29 C24 C25 C26 -1.7(4)
P1 C24 C25 C26 176.5(2)
C24 C25 C26 C27 -0.3(4)
C25 C26 C27 C28 1.8(4)
C26 C27 C28 C29 -1.3(4)
C27 C28 C29 C24 -0.7(4)
C25 C24 C29 C28 2.1(4)
P1 C24 C29 C28 -176.0(2)
C5 C102 C34 C35 -0.4(4)
P2 C102 C34 C35 178.3(2)
C102 C34 C35 C40 -0.4(4)
C102 C34 C35 C36 177.1(2)
C34 C35 C36 C39 -102.4(3)
C40 C35 C36 C39 75.0(3)
C34 C35 C36 C37 17.2(4)
C40 C35 C36 C37 -165.3(3)
C34 C35 C36 C38 137.8(3)
C40 C35 C36 C38 -44.7(4)
C34 C35 C40 C41 0.4(4)
C36 C35 C40 C41 -177.2(3)
C35 C40 C41 C5 0.3(5)
C102 C5 C41 C40 -1.1(4)
C4 C5 C41 C40 -179.8(3)
C606 C601 C602 C603 -0.4(5)
C600 C601 C602 C603 179.2(4)
C601 C602 C603 C604 -0.3(6)
C602 C603 C604 C605 1.0(6)
C603 C604 C605 C606 -1.0(7)
C602 C601 C606 C605 0.4(6)
C600 C601 C606 C605 -179.2(4)
C604 C605 C606 C601 0.2(7)
C2 C1 C103 C104 -2.6(4)
C4 C1 C103 C104 -179.9(2)
C2 C1 C103 P1 165.90(19)
C4 C1 C103 P1 -11.4(3)
C105 C104 C103 C1 1.5(4)
C105 C104 C103 P1 -165.9(2)
C18 P1 C103 C1 124.05(19)
C24 P1 C103 C1 -127.7(2)
Rh2 P1 C103 C1 -7.3(2)
C18 P1 C103 C104 -67.7(2)
C24 P1 C103 C104 40.6(2)
Rh2 P1 C103 C104 160.99(19)
C103 C104 C105 C3 0.5(4)
C103 C104 C105 C30 176.6(2)
C2 C3 C105 C104 -1.2(4)
C2 C3 C105 C30 -177.2(3)
C31 C30 C105 C104 172.7(3)
C32 C30 C105 C104 -66.7(3)
C33 C30 C105 C104 52.6(3)
C31 C30 C105 C3 -11.4(4)
C32 C30 C105 C3 109.2(3)
C33 C30 C105 C3 -131.5(3)
C403 C404 C405 C406 0.8(13)
C401 C406 C405 C404 -0.7(14)
C405 C406 C401 C402 -0.3(16)
C405 C406 C401 C400 178.3(8)
C405 C404 C403 C402 -0.1(13)
C406 C401 C402 C403 1.0(15)
C400 C401 C402 C403 -177.6(8)
C404 C403 C402 C401 -0.9(14)
